data_7206917
loop_
_publ_author_name
'Nayak, Susanta K.'
'Reddy, M. Kishore'
'Chopra, Deepak'
'Guru Row, Tayur N.'

_publ_section_title
;
 Evaluation of the role of disordered organic fluorine in crystal packing:
 insights from halogen substituted benzanilides
;
_journal_issue 1
_journal_name_full CrystEngComm
_journal_page_first 200
_journal_paper_doi 10.1039/c1ce05441d
_journal_volume 14
_journal_year 2012
_chemical_formula_moiety 'C13 H9 Cl F N O'
_chemical_formula_sum 'C13 H9 Cl F N O'
_chemical_formula_weight 249.66
_chemical_name_common 2-fluoro-N-(2-chlorophenyl)benzamide
_chemical_name_systematic
;

2-fluoro-N-(2-chlorophenyl)benzamide
;
_space_group_IT_number 14
_symmetry_cell_setting monoclinic
_symmetry_Int_Tables_number 14
_symmetry_space_group_name_Hall '-P 2yn'
_symmetry_space_group_name_H-M 'P 1 21/n 1'
_atom_sites_solution_hydrogens geom
_atom_sites_solution_primary direct
_atom_sites_solution_secondary difmap
_audit_creation_method SHELXL-97
_cell_angle_alpha 90.00
_cell_angle_beta 94.101(2)
_cell_angle_gamma 90.00
_cell_formula_units_Z 4
_cell_length_a 11.0184(16)
_cell_length_b 4.7429(7)
_cell_length_c 21.677(3)
_cell_measurement_reflns_used 375
_cell_measurement_temperature 292(2)
_cell_measurement_theta_max 27.79
_cell_measurement_theta_min 0.97
_cell_volume 1129.9(3)
_computing_cell_refinement 'SAINT (Bruker, 2004)'
_computing_data_collection 'SMART (Bruker, 2004)'
_computing_data_reduction SAINT
_computing_molecular_graphics 'Ortep-3 for Windows (Farrugia, 1997) and CAMERON (Watkin et al., 1993)'
_computing_publication_material 'PLATON (Spek, 2003)'
_computing_structure_refinement 'SHELXL-97 (Sheldrick, 1997)'
_computing_structure_solution 'WinGX-Version 1.70.01(Farrugia, 1999)'
_diffrn_ambient_temperature 292(2)
_diffrn_measured_fraction_theta_full 1.000
_diffrn_measured_fraction_theta_max 1.000
_diffrn_measurement_device_type 'Bruker SMART CCD area detector'
_diffrn_measurement_method '\f and \w scans'
_diffrn_radiation_monochromator graphite
_diffrn_radiation_source 'fine-focus sealed tube'
_diffrn_radiation_type MoK\a
_diffrn_radiation_wavelength 0.71073
_diffrn_reflns_av_R_equivalents 0.0217
_diffrn_reflns_av_sigmaI/netI 0.0183
_diffrn_reflns_limit_h_max 13
_diffrn_reflns_limit_h_min -13
_diffrn_reflns_limit_k_max 5
_diffrn_reflns_limit_k_min -5
_diffrn_reflns_limit_l_max 26
_diffrn_reflns_limit_l_min -26
_diffrn_reflns_number 10905
_diffrn_reflns_theta_full 26.00
_diffrn_reflns_theta_max 26.00
_diffrn_reflns_theta_min 1.88
_exptl_absorpt_coefficient_mu 0.332
_exptl_absorpt_correction_T_max 0.9397
_exptl_absorpt_correction_T_min 0.9071
_exptl_absorpt_correction_type multi-scan
_exptl_absorpt_process_details 'SADABS, (Sheldrick, 1996)'
_exptl_crystal_colour colorless
_exptl_crystal_density_diffrn 1.468
_exptl_crystal_density_method 'not measured'
_exptl_crystal_description block
_exptl_crystal_F_000 512
_exptl_crystal_size_max 0.30
_exptl_crystal_size_mid 0.28
_exptl_crystal_size_min 0.19
_refine_diff_density_max 0.219
_refine_diff_density_min -0.177
_refine_diff_density_rms 0.038
_refine_ls_extinction_method none
_refine_ls_goodness_of_fit_ref 1.063
_refine_ls_hydrogen_treatment constr
_refine_ls_matrix_type full
_refine_ls_number_parameters 164
_refine_ls_number_reflns 2216
_refine_ls_number_restraints 0
_refine_ls_restrained_S_all 1.063
_refine_ls_R_factor_all 0.0531
_refine_ls_R_factor_gt 0.0410
_refine_ls_shift/su_max 0.000
_refine_ls_shift/su_mean 0.000
_refine_ls_structure_factor_coef Fsqd
_refine_ls_weighting_details 'calc w=1/[\s^2^(Fo^2^)+(0.0478P)^2^+0.3116P] where P=(Fo^2^+2Fc^2^)/3'
_refine_ls_weighting_scheme calc
_refine_ls_wR_factor_gt 0.0985
_refine_ls_wR_factor_ref 0.1036
_reflns_number_gt 1797
_reflns_number_total 2216
_reflns_threshold_expression >2sigma(I)
_cod_data_source_file c1ce05441d.txt
_cod_data_source_block 2FB-2ClA
_cod_depositor_comments
;
The following automatic conversions were performed:

'_symmetry_cell_setting' value 'Monoclinic' changed to 'monoclinic'
according to /home/saulius/struct/CIF-dictionaries/cif_core.dic
dictionary named 'cif_core.dic' version 2.4.1 from 2010-06-29.

Automatic conversion script
Id: cif_fix_values 1715 2011-07-08 13:25:40Z adriana 
;
_cod_original_sg_symbol_H-M 'P 21/n'
_cod_database_code 7206917

loop_
_symmetry_equiv_pos_as_xyz
'x, y, z'
'-x+1/2, y+1/2, -z+1/2'
'-x, -y, -z'
'x-1/2, -y-1/2, z-1/2'

loop_
_atom_site_label
_atom_site_type_symbol
_atom_site_fract_x
_atom_site_fract_y
_atom_site_fract_z
_atom_site_U_iso_or_equiv
_atom_site_adp_type
_atom_site_occupancy
_atom_site_symmetry_multiplicity
_atom_site_calc_flag
_atom_site_refinement_flags
_atom_site_disorder_assembly
_atom_site_disorder_group
F1A F 0.70290(13) 0.2880(3) 0.21192(6) 0.0724(6) Uani 0.887(4) 1 d P A -1
C1A C 0.53501(16) -0.0129(4) 0.18979(8) 0.0426(4) Uani 0.887(4) 1 d P A -1
C2A C 0.59590(18) 0.1815(4) 0.22799(9) 0.0514(5) Uani 0.887(4) 1 d P A -1
C3A C 0.5541(2) 0.2683(5) 0.28304(10) 0.0668(6) Uani 0.887(4) 1 d P A -1
H3A H 0.5976 0.3992 0.3077 0.080 Uiso 0.887(4) 1 calc PR A -1
C4A C 0.4469(2) 0.1584(5) 0.30099(10) 0.0695(7) Uani 0.887(4) 1 d P A -1
H4A H 0.4172 0.2153 0.3381 0.083 Uiso 0.887(4) 1 calc PR A -1
C5A C 0.3832(2) -0.0352(5) 0.26437(10) 0.0651(6) Uani 0.887(4) 1 d P A -1
H5A H 0.3103 -0.1080 0.2766 0.078 Uiso 0.887(4) 1 calc PR A -1
C6A C 0.42694(19) -0.1211(4) 0.20985(9) 0.0552(5) Uani 0.887(4) 1 d P A -1
H6A H 0.3837 -0.2544 0.1857 0.066 Uiso 0.887(4) 1 calc PR A -1
F1B F 0.3625(10) -0.304(3) 0.1759(5) 0.079(5) Uani 0.113(4) 1 d P A -2
C1B C 0.53501(16) -0.0129(4) 0.18979(8) 0.0426(4) Uani 0.113(4) 1 d P A -2
C6B C 0.59590(18) 0.1815(4) 0.22799(9) 0.0514(5) Uani 0.113(4) 1 d P A -2
H6B H 0.6684 0.2569 0.2159 0.062 Uiso 0.113(4) 1 calc PR A -2
C5B C 0.5541(2) 0.2683(5) 0.28304(10) 0.0668(6) Uani 0.113(4) 1 d P A -2
H5B H 0.5976 0.3992 0.3077 0.080 Uiso 0.113(4) 1 calc PR A -2
C4B C 0.4469(2) 0.1584(5) 0.30099(10) 0.0695(7) Uani 0.113(4) 1 d P A -2
H4B H 0.4172 0.2153 0.3381 0.083 Uiso 0.113(4) 1 calc PR A -2
C3B C 0.3832(2) -0.0352(5) 0.26437(10) 0.0651(6) Uani 0.113(4) 1 d P A -2
H3B H 0.3103 -0.1080 0.2766 0.078 Uiso 0.113(4) 1 calc PR A -2
C2B C 0.42694(19) -0.1211(4) 0.20985(9) 0.0552(5) Uani 0.113(4) 1 d P A -2
Cl1 Cl 0.87150(5) 0.35335(12) 0.07994(2) 0.0636(2) Uani 1 1 d . . .
N1 N 0.64137(14) 0.0549(3) 0.09694(7) 0.0460(4) Uani 1 1 d . A .
H1 H 0.6523 0.2224 0.1115 0.055 Uiso 1 1 calc R . .
O1 O 0.55517(15) -0.3673(3) 0.11452(7) 0.0649(4) Uani 1 1 d . A .
C7 C 0.57841(16) -0.1248(4) 0.13039(8) 0.0432(4) Uani 1 1 d . . .
C8 C 0.69134(16) -0.0054(4) 0.04004(8) 0.0419(4) Uani 1 1 d . . .
C9 C 0.79818(17) 0.1278(4) 0.02612(8) 0.0463(4) Uani 1 1 d . A .
C10 C 0.8491(2) 0.0803(5) -0.02935(9) 0.0590(5) Uani 1 1 d . . .
H10 H 0.9201 0.1731 -0.0383 0.071 Uiso 1 1 calc R A .
C11 C 0.7938(2) -0.1057(5) -0.07127(10) 0.0640(6) Uani 1 1 d . A .
H11 H 0.8284 -0.1415 -0.1084 0.077 Uiso 1 1 calc R . .
C12 C 0.6882(2) -0.2378(5) -0.05855(9) 0.0599(5) Uani 1 1 d . . .
H12 H 0.6511 -0.3620 -0.0872 0.072 Uiso 1 1 calc R A .
C13 C 0.63620(18) -0.1884(4) -0.00349(9) 0.0504(5) Uani 1 1 d . A .
H13 H 0.5639 -0.2780 0.0045 0.061 Uiso 1 1 calc R . .

loop_
_atom_site_aniso_label
_atom_site_aniso_U_11
_atom_site_aniso_U_22
_atom_site_aniso_U_33
_atom_site_aniso_U_23
_atom_site_aniso_U_13
_atom_site_aniso_U_12
F1A 0.0706(10) 0.0819(11) 0.0641(9) -0.0138(7) 0.0002(7) -0.0240(8)
C1A 0.0497(10) 0.0345(9) 0.0437(9) 0.0028(7) 0.0034(8) 0.0061(8)
C2A 0.0577(12) 0.0471(11) 0.0487(11) 0.0008(8) -0.0007(9) 0.0018(9)
C3A 0.0903(17) 0.0623(13) 0.0464(12) -0.0090(10) -0.0045(11) 0.0066(13)
C4A 0.0903(17) 0.0727(15) 0.0468(12) 0.0017(11) 0.0153(11) 0.0274(13)
C5A 0.0655(13) 0.0735(15) 0.0585(13) 0.0055(11) 0.0196(11) 0.0097(12)
C6A 0.0583(12) 0.0530(12) 0.0552(12) 0.0008(9) 0.0103(10) 0.0005(10)
F1B 0.080(8) 0.095(9) 0.066(7) -0.035(6) 0.031(6) -0.046(7)
C1B 0.0497(10) 0.0345(9) 0.0437(9) 0.0028(7) 0.0034(8) 0.0061(8)
C6B 0.0577(12) 0.0471(11) 0.0487(11) 0.0008(8) -0.0007(9) 0.0018(9)
C5B 0.0903(17) 0.0623(13) 0.0464(12) -0.0090(10) -0.0045(11) 0.0066(13)
C4B 0.0903(17) 0.0727(15) 0.0468(12) 0.0017(11) 0.0153(11) 0.0274(13)
C3B 0.0655(13) 0.0735(15) 0.0585(13) 0.0055(11) 0.0196(11) 0.0097(12)
C2B 0.0583(12) 0.0530(12) 0.0552(12) 0.0008(9) 0.0103(10) 0.0005(10)
Cl1 0.0595(3) 0.0663(4) 0.0646(3) -0.0083(3) 0.0024(2) -0.0199(3)
N1 0.0559(9) 0.0327(7) 0.0507(9) -0.0082(6) 0.0128(7) -0.0067(7)
O1 0.0945(11) 0.0339(7) 0.0693(9) -0.0083(6) 0.0259(8) -0.0106(7)
C7 0.0454(10) 0.0333(9) 0.0512(10) -0.0008(8) 0.0052(8) 0.0018(8)
C8 0.0451(10) 0.0351(9) 0.0456(10) 0.0005(7) 0.0048(8) 0.0043(8)
C9 0.0475(10) 0.0416(10) 0.0493(10) 0.0034(8) 0.0010(8) -0.0005(8)
C10 0.0574(12) 0.0680(14) 0.0529(12) 0.0080(10) 0.0127(9) -0.0034(11)
C11 0.0759(15) 0.0701(14) 0.0477(12) -0.0025(10) 0.0160(11) 0.0032(12)
C12 0.0750(14) 0.0546(12) 0.0495(11) -0.0098(9) -0.0003(10) 0.0018(11)
C13 0.0524(11) 0.0451(11) 0.0538(11) -0.0064(8) 0.0038(9) -0.0025(9)

loop_
_atom_type_symbol
_atom_type_description
_atom_type_scat_dispersion_real
_atom_type_scat_dispersion_imag
_atom_type_scat_source
C C 0.0033 0.0016 'International Tables Vol C Tables 4.2.6.8 and 6.1.1.4'
H H 0.0000 0.0000 'International Tables Vol C Tables 4.2.6.8 and 6.1.1.4'
N N 0.0061 0.0033 'International Tables Vol C Tables 4.2.6.8 and 6.1.1.4'
O O 0.0106 0.0060 'International Tables Vol C Tables 4.2.6.8 and 6.1.1.4'
F F 0.0171 0.0103 'International Tables Vol C Tables 4.2.6.8 and 6.1.1.4'
Cl Cl 0.1484 0.1585 'International Tables Vol C Tables 4.2.6.8 and 6.1.1.4'

loop_
_geom_angle_atom_site_label_1
_geom_angle_atom_site_label_2
_geom_angle_atom_site_label_3
_geom_angle
C2A C1A C6A 116.61(17)
C2A C1A C7 125.40(16)
C6A C1A C7 117.94(16)
F1A C2A C3A 117.72(19)
F1A C2A C1A 119.39(17)
C3A C2A C1A 122.9(2)
C2A C3A C4A 118.8(2)
C2A C3A H3A 120.6
C4A C3A H3A 120.6
C3A C4A C5A 120.3(2)
C3A C4A H4A 119.9
C5A C4A H4A 119.9
C6A C5A C4A 120.0(2)
C6A C5A H5A 120.0
C4A C5A H5A 120.0
C5A C6A C1A 121.4(2)
C5A C6A H6A 119.3
C1A C6A H6A 119.3
C7 N1 C8 126.14(15)
C7 N1 H1 116.9
C8 N1 H1 116.9
O1 C7 N1 123.43(17)
O1 C7 C1A 120.05(16)
N1 C7 C1A 116.52(15)
C9 C8 C13 118.24(16)
C9 C8 N1 119.08(16)
C13 C8 N1 122.66(16)
C10 C9 C8 121.24(18)
C10 C9 Cl1 119.09(15)
C8 C9 Cl1 119.65(14)
C11 C10 C9 119.39(19)
C11 C10 H10 120.3
C9 C10 H10 120.3
C12 C11 C10 120.23(19)
C12 C11 H11 119.9
C10 C11 H11 119.9
C11 C12 C13 120.6(2)
C11 C12 H12 119.7
C13 C12 H12 119.7
C12 C13 C8 120.30(19)
C12 C13 H13 119.8
C8 C13 H13 119.8

loop_
_geom_bond_atom_site_label_1
_geom_bond_atom_site_label_2
_geom_bond_distance
F1A C2A 1.351(2)
C1A C2A 1.381(3)
C1A C6A 1.395(3)
C1A C7 1.502(2)
C2A C3A 1.373(3)
C3A C4A 1.373(3)
C3A H3A 0.9300
C4A C5A 1.373(3)
C4A H4A 0.9300
C5A C6A 1.370(3)
C5A H5A 0.9300
C6A H6A 0.9300
Cl1 C9 1.7387(19)
N1 C7 1.344(2)
N1 C8 1.416(2)
N1 H1 0.8600
O1 C7 1.222(2)
C8 C9 1.388(3)
C8 C13 1.389(3)
C9 C10 1.381(3)
C10 C11 1.377(3)
C10 H10 0.9300
C11 C12 1.367(3)
C11 H11 0.9300
C12 C13 1.381(3)
C12 H12 0.9300
C13 H13 0.9300

loop_
_geom_torsion_atom_site_label_1
_geom_torsion_atom_site_label_2
_geom_torsion_atom_site_label_3
_geom_torsion_atom_site_label_4
_geom_torsion
C6A C1A C2A F1A 178.15(17)
C7 C1A C2A F1A 1.0(3)
C6A C1A C2A C3A -0.2(3)
C7 C1A C2A C3A -177.41(18)
F1A C2A C3A C4A -178.63(19)
C1A C2A C3A C4A -0.2(3)
C2A C3A C4A C5A 0.1(3)
C3A C4A C5A C6A 0.5(3)
C4A C5A C6A C1A -1.0(3)
C2A C1A C6A C5A 0.8(3)
C7 C1A C6A C5A 178.22(18)
C8 N1 C7 O1 -1.0(3)
C8 N1 C7 C1A 179.57(16)
C2A C1A C7 O1 146.7(2)
C6A C1A C7 O1 -30.4(3)
C2A C1A C7 N1 -33.8(3)
C6A C1A C7 N1 149.04(18)
C7 N1 C8 C9 -147.92(18)
C7 N1 C8 C13 33.7(3)
C13 C8 C9 C10 -0.2(3)
N1 C8 C9 C10 -178.65(17)
C13 C8 C9 Cl1 -178.82(14)
N1 C8 C9 Cl1 2.7(2)
C8 C9 C10 C11 -0.9(3)
Cl1 C9 C10 C11 177.73(16)
C9 C10 C11 C12 1.2(3)
C10 C11 C12 C13 -0.5(3)
C11 C12 C13 C8 -0.6(3)
C9 C8 C13 C12 1.0(3)
N1 C8 C13 C12 179.37(18)
